data_9004382
loop_
_publ_author_name
'Oberti, R.'
'Hawthorne, F. C.'
'Ungaretti, L.'
'Cannillo, E.'

_publ_section_title
;
 [6]Al disorder in amphiboles from mantle peridotites
 Sample: F12
;
_journal_name_full 'The Canadian Mineralogist'
_journal_page_first 867
_journal_page_last 878
_journal_volume 33
_journal_year 1995
_chemical_formula_sum 'Al2.814 Ca1.8 Cr0.04 Fe0.44 H2 K0.01 Mg3.81 Na0.915 O24 Si6.096'
_chemical_name_mineral Pargasite
_space_group_IT_number 12
_symmetry_space_group_name_Hall '-C 2y'
_symmetry_space_group_name_H-M 'C 1 2/m 1'
_cell_angle_alpha 90
_cell_angle_beta 105.31
_cell_angle_gamma 90
_cell_formula_units_Z 2
_cell_length_a 9.854
_cell_length_b 17.935
_cell_length_c 5.285
_cell_volume 900.879
_database_code_amcsd 0005456
_exptl_crystal_density_diffrn 3.119
_cod_original_formula_sum 'Si6.096 Al2.814 Mg3.81 Fe.44 Cr.04 Ca1.8 Na.915 K.01 H2 O24'
_cod_database_code 9004382

loop_
_space_group_symop_operation_xyz
x,y,z
1/2+x,1/2+y,z
x,-y,z
1/2+x,1/2-y,z
-x,y,-z
1/2-x,1/2+y,-z
-x,-y,-z
1/2-x,1/2-y,-z

loop_
_atom_site_label
_atom_site_fract_x
_atom_site_fract_y
_atom_site_fract_z
_atom_site_occupancy
_atom_site_U_iso_or_equiv
_atom_site_type_symbol
_atom_site_attached_hydrogens
SiT1 0.28070 0.08540 0.30300 0.76200 0.00545 Si 0
AlT1 0.28070 0.08540 0.30300 0.23800 0.00545 Al 0
SiT2 0.29100 0.17340 0.81390 0.76200 0.00570 Si 0
AlT2 0.29100 0.17340 0.81390 0.23800 0.00570 Al 0
MgM1 0.00000 0.08940 0.50000 0.92000 0.00633 Mg 0
FeM1 0.00000 0.08940 0.50000 0.08000 0.00633 Fe 0
CrM2 0.00000 0.17620 0.00000 0.02000 0.00595 Cr 0
AlM2 0.00000 0.17620 0.00000 0.32000 0.00595 Al 0
FeM2 0.00000 0.17620 0.00000 0.04000 0.00595 Fe 0
MgM2 0.00000 0.17620 0.00000 0.62000 0.00595 Mg 0
AlM3 0.00000 0.00000 0.00000 0.27000 0.00608 Al 0
MgM3 0.00000 0.00000 0.00000 0.65000 0.00608 Mg 0
FeM3 0.00000 0.00000 0.00000 0.08000 0.00608 Fe 0
FeM4 0.00000 0.28000 0.50000 0.03000 0.00785 Fe 0
MgM4 0.00000 0.28000 0.50000 0.02000 0.00785 Mg 0
CaM4 0.00000 0.28000 0.50000 0.45000 0.00785 Ca 0
FeM4* 0.00000 0.25860 0.50000 0.03000 0.01013 Fe 0
MgM4* 0.00000 0.25860 0.50000 0.02000 0.01013 Mg 0
CaM4* 0.00000 0.25860 0.50000 0.45000 0.01013 Ca 0
NaA 0.00000 0.50000 0.00000 0.18300 0.07244 Na 0
KA 0.00000 0.50000 0.00000 0.00200 0.07244 K 0
NaA(m) 0.01690 0.50000 0.05830 0.18300 0.04787 Na 0
KA(m) 0.01690 0.50000 0.05830 0.00200 0.04787 K 0
NaA(2) 0.00000 0.46960 0.00000 0.18300 0.02305 Na 0
KA(2) 0.00000 0.46960 0.00000 0.00200 0.02305 K 0
H 0.19260 0.00000 0.76480 1.00000 0.02875 H 0
O1 0.10600 0.08750 0.21460 1.00000 0.01140 O 0
O2 0.11960 0.17360 0.73460 1.00000 0.00836 O 0
O-h3 0.10760 0.00000 0.71890 1.00000 0.01051 O 0
O4 0.36770 0.25050 0.78750 1.00000 0.01115 O 0
O5 0.35070 0.14170 0.11510 1.00000 0.01089 O 0
O6 0.34340 0.11530 0.61430 1.00000 0.01292 O 0
O7 0.34100 0.00000 0.26940 1.00000 0.01317 O 0

loop_
_cod_changelog_entry_id
_cod_changelog_entry_author
_cod_changelog_entry_date
_cod_changelog_entry_text
1
;cod-tools version 3.8.0
Id: cif_guess_AMCSD_atom_types 9581 2023-05-17 12:35:41Z saulius
;
2023-05-23T09:17:45+03:00
;Derived atom types and hydrogen counts
from atom names that follow the AMCSD naming convention
(Wat == water, O-H == hydroxyl).
;

loop_
_cod_related_entry_id
_cod_related_entry_database
_cod_related_entry_code
1 AMCSD 0005456
